data_2215740
loop_
_publ_author_name
'Li-Na Zhu'
'Shan Gao'
'Li-Hua Huo'

_publ_section_title
;
 1,4-Bis(3-pyridylaminomethyl)benzene
;
_journal_coeditor_code AT2434
_journal_issue 11
_journal_name_full 'Acta Crystallographica Section E'
_journal_page_first o4459
_journal_page_last o4459
_journal_paper_doi 10.1107/S1600536807052476
_journal_volume 63
_journal_year 2007
_chemical_formula_iupac 'C18 H18 N4'
_chemical_formula_moiety 'C18 H18 N4'
_chemical_formula_sum 'C18 H18 N4'
_chemical_formula_weight 290.36
_chemical_name_systematic
;
1,4-Bis(3-pyridylaminomethyl)benzene
;
_space_group_IT_number 14
_symmetry_cell_setting monoclinic
_symmetry_space_group_name_Hall '-P 2yn'
_symmetry_space_group_name_H-M 'P 1 21/n 1'
_atom_sites_solution_hydrogens geom
_atom_sites_solution_primary direct
_atom_sites_solution_secondary difmap
_audit_creation_method SHELXL97
_cell_angle_alpha 90.00
_cell_angle_beta 105.29(3)
_cell_angle_gamma 90.00
_cell_formula_units_Z 2
_cell_length_a 5.7064(11)
_cell_length_b 22.174(4)
_cell_length_c 6.1717(12)
_cell_measurement_reflns_used 5126
_cell_measurement_temperature 295(2)
_cell_measurement_theta_max 27.46
_cell_measurement_theta_min 3.42
_cell_volume 753.3(3)
_computing_cell_refinement 'RAPID-AUTO (Rigaku, 1998)'
_computing_data_collection 'RAPID-AUTO (Rigaku, 1998)'
_computing_data_reduction 'CrystalStructure (Rigaku/MSC, 2002)'
_computing_molecular_graphics 'SHELXL97 (Sheldrick, 1997)'
_computing_publication_material 'SHELXL97 (Sheldrick, 1997)'
_computing_structure_refinement 'SHELXL97 (Sheldrick, 1997)'
_computing_structure_solution 'SHELXS97 (Sheldrick, 1997)'
_diffrn_ambient_temperature 295(2)
_diffrn_detector_area_resol_mean 10.000
_diffrn_measured_fraction_theta_full 0.999
_diffrn_measured_fraction_theta_max 0.999
_diffrn_measurement_device_type 'Rigaku R-AXIS RAPID'
_diffrn_measurement_method \w
_diffrn_radiation_monochromator graphite
_diffrn_radiation_source 'fine-focus sealed tube'
_diffrn_radiation_type MoK\a
_diffrn_radiation_wavelength 0.71073
_diffrn_reflns_av_R_equivalents 0.0198
_diffrn_reflns_av_sigmaI/netI 0.0181
_diffrn_reflns_limit_h_max 7
_diffrn_reflns_limit_h_min -7
_diffrn_reflns_limit_k_max 28
_diffrn_reflns_limit_k_min -28
_diffrn_reflns_limit_l_max 8
_diffrn_reflns_limit_l_min -7
_diffrn_reflns_number 7359
_diffrn_reflns_theta_full 27.47
_diffrn_reflns_theta_max 27.47
_diffrn_reflns_theta_min 3.54
_diffrn_standards_decay_% 0
_diffrn_standards_interval_count 0
_diffrn_standards_interval_time 0
_diffrn_standards_number 0
_exptl_absorpt_coefficient_mu 0.079
_exptl_absorpt_correction_T_max 0.979
_exptl_absorpt_correction_T_min 0.971
_exptl_absorpt_correction_type multi-scan
_exptl_absorpt_process_details '(ABSCOR; Higashi, 1995)'
_exptl_crystal_colour colourless
_exptl_crystal_density_diffrn 1.280
_exptl_crystal_density_method 'not measured'
_exptl_crystal_description prism
_exptl_crystal_F_000 308
_exptl_crystal_size_max 0.32
_exptl_crystal_size_mid 0.26
_exptl_crystal_size_min 0.25
_refine_diff_density_max 0.322
_refine_diff_density_min -0.233
_refine_ls_extinction_method none
_refine_ls_goodness_of_fit_ref 1.106
_refine_ls_hydrogen_treatment constr
_refine_ls_matrix_type full
_refine_ls_number_parameters 100
_refine_ls_number_reflns 1724
_refine_ls_number_restraints 0
_refine_ls_restrained_S_all 1.106
_refine_ls_R_factor_all 0.0686
_refine_ls_R_factor_gt 0.0455
_refine_ls_shift/su_max 0.000
_refine_ls_shift/su_mean 0.000
_refine_ls_structure_factor_coef Fsqd
_refine_ls_weighting_details 'calc w=1/[\s^2^(Fo^2^)+(0.0657P)^2^+0.1768P] where P=(Fo^2^+2Fc^2^)/3'
_refine_ls_weighting_scheme calc
_refine_ls_wR_factor_gt 0.1220
_refine_ls_wR_factor_ref 0.1419
_reflns_number_gt 1173
_reflns_number_total 1724
_reflns_threshold_expression I>2\s(I)
_cod_data_source_file at2434.cif
_cod_data_source_block I
_cod_original_sg_symbol_H-M 'P 21/n'
_cod_database_code 2215740
_cod_database_fobs_code 2215740

loop_
_symmetry_equiv_pos_as_xyz
'x, y, z'
'-x+1/2, y+1/2, -z+1/2'
'-x, -y, -z'
'x-1/2, -y-1/2, z-1/2'

loop_
_atom_site_type_symbol
_atom_site_label
_atom_site_fract_x
_atom_site_fract_y
_atom_site_fract_z
_atom_site_U_iso_or_equiv
_atom_site_adp_type
_atom_site_calc_flag
_atom_site_refinement_flags
_atom_site_occupancy
N N1 0.4126(3) 0.16827(7) 1.0083(2) 0.0494(4) Uani d . 1
N N2 0.3042(3) 0.11085(7) 0.4316(2) 0.0515(4) Uani d . 1
H H2 0.3734 0.1129 0.3238 0.062 Uiso calc R 1
C C1 0.3133(3) 0.13915(7) 0.8165(3) 0.0421(4) Uani d . 1
H H1 0.1770 0.1154 0.8090 0.050 Uiso calc R 1
C C2 0.4026(3) 0.14236(7) 0.6264(2) 0.0378(4) Uani d . 1
C C3 0.6056(3) 0.17862(7) 0.6430(3) 0.0446(4) Uani d . 1
H H3 0.6732 0.1820 0.5219 0.054 Uiso calc R 1
C C4 0.7054(4) 0.20925(8) 0.8379(3) 0.0529(5) Uani d . 1
H H4 0.8399 0.2340 0.8497 0.064 Uiso calc R 1
C C5 0.6044(4) 0.20306(9) 1.0172(3) 0.0535(5) Uani d . 1
H H5 0.6734 0.2241 1.1490 0.064 Uiso calc R 1
C C6 0.0894(3) 0.07458(9) 0.4027(3) 0.0531(5) Uani d . 1
H H7 -0.0495 0.1006 0.3935 0.064 Uiso calc R 1
H H6 0.1071 0.0485 0.5323 0.064 Uiso calc R 1
C C7 0.0442(3) 0.03638(7) 0.1924(3) 0.0412(4) Uani d . 1
C C8 -0.1740(3) 0.03908(8) 0.0311(3) 0.0508(5) Uani d . 1
H H8 -0.2939 0.0654 0.0501 0.061 Uiso calc R 1
C C9 -0.2180(3) 0.00311(9) -0.1597(3) 0.0526(5) Uani d . 1
H H9 -0.3668 0.0057 -0.2668 0.063 Uiso calc R 1

loop_
_atom_site_aniso_label
_atom_site_aniso_U_11
_atom_site_aniso_U_22
_atom_site_aniso_U_33
_atom_site_aniso_U_12
_atom_site_aniso_U_13
_atom_site_aniso_U_23
N1 0.0630(10) 0.0548(9) 0.0345(7) -0.0082(7) 0.0200(7) -0.0066(6)
N2 0.0693(11) 0.0566(9) 0.0312(7) -0.0222(7) 0.0181(7) -0.0080(6)
C1 0.0495(10) 0.0448(9) 0.0337(8) -0.0051(7) 0.0141(7) -0.0009(6)
C2 0.0488(9) 0.0344(7) 0.0300(7) -0.0004(6) 0.0101(7) 0.0003(6)
C3 0.0563(10) 0.0469(9) 0.0355(8) -0.0065(8) 0.0208(7) -0.0017(7)
C4 0.0607(12) 0.0561(10) 0.0446(9) -0.0185(9) 0.0184(8) -0.0076(8)
C5 0.0701(13) 0.0556(10) 0.0366(9) -0.0157(9) 0.0175(8) -0.0114(8)
C6 0.0595(11) 0.0592(11) 0.0433(9) -0.0144(9) 0.0185(8) -0.0127(8)
C7 0.0470(9) 0.0410(8) 0.0358(8) -0.0083(7) 0.0111(7) -0.0031(6)
C8 0.0469(10) 0.0530(10) 0.0508(10) 0.0065(8) 0.0098(8) -0.0079(8)
C9 0.0443(10) 0.0633(11) 0.0433(10) 0.0034(8) -0.0006(8) -0.0083(8)

loop_
_atom_type_symbol
_atom_type_description
_atom_type_scat_dispersion_real
_atom_type_scat_dispersion_imag
_atom_type_scat_source
C C 0.0033 0.0016 'International Tables Vol C Tables 4.2.6.8 and 6.1.1.4'
H H 0.0000 0.0000 'International Tables Vol C Tables 4.2.6.8 and 6.1.1.4'
N N 0.0061 0.0033 'International Tables Vol C Tables 4.2.6.8 and 6.1.1.4'

loop_
_geom_angle_atom_site_label_1
_geom_angle_atom_site_label_2
_geom_angle_atom_site_label_3
_geom_angle_site_symmetry_1
_geom_angle_site_symmetry_3
_geom_angle
C5 N1 C1 . . 118.02(14)
C2 N2 C6 . . 122.06(14)
C2 N2 H2 . . 119.0
C6 N2 H2 . . 119.0
N1 C1 C2 . . 123.72(16)
N1 C1 H1 . . 118.1
C2 C1 H1 . . 118.1
N2 C2 C3 . . 119.83(14)
N2 C2 C1 . . 123.52(15)
C3 C2 C1 . . 116.63(14)
C4 C3 C2 . . 119.78(14)
C4 C3 H3 . . 120.1
C2 C3 H3 . . 120.1
C3 C4 C5 . . 119.32(16)
C3 C4 H4 . . 120.3
C5 C4 H4 . . 120.3
N1 C5 C4 . . 122.51(16)
N1 C5 H5 . . 118.7
C4 C5 H5 . . 118.7
N2 C6 C7 . . 111.49(14)
N2 C6 H7 . . 109.3
C7 C6 H7 . . 109.3
N2 C6 H6 . . 109.3
C7 C6 H6 . . 109.3
H7 C6 H6 . . 108.0
C8 C7 C9 . 3 118.11(15)
C8 C7 C6 . . 120.87(16)
C9 C7 C6 3 . 121.00(16)
C7 C8 C9 . . 121.03(17)
C7 C8 H8 . . 119.5
C9 C8 H8 . . 119.5
C7 C9 C8 3 . 120.86(16)
C7 C9 H9 3 . 119.6
C8 C9 H9 . . 119.6

loop_
_geom_bond_atom_site_label_1
_geom_bond_atom_site_label_2
_geom_bond_site_symmetry_2
_geom_bond_distance
N1 C5 . 1.328(2)
N1 C1 . 1.336(2)
N2 C2 . 1.376(2)
N2 C6 . 1.437(2)
N2 H2 . 0.8600
C1 C2 . 1.399(2)
C1 H1 . 0.9300
C2 C3 . 1.392(2)
C3 C4 . 1.368(2)
C3 H3 . 0.9300
C4 C5 . 1.383(3)
C4 H4 . 0.9300
C5 H5 . 0.9300
C6 C7 . 1.514(2)
C6 H7 . 0.9700
C6 H6 . 0.9700
C7 C8 . 1.375(2)
C7 C9 3 1.377(2)
C8 C9 . 1.390(2)
C8 H8 . 0.9300
C9 C7 3 1.377(2)
C9 H9 . 0.9300

loop_
_geom_hbond_atom_site_label_D
_geom_hbond_atom_site_label_H
_geom_hbond_atom_site_label_A
_geom_hbond_site_symmetry_A
_geom_hbond_distance_DH
_geom_hbond_distance_HA
_geom_hbond_distance_DA
_geom_hbond_angle_DHA
_geom_hbond_publ_flag
N2 H2 N1 1_554 0.86 2.36 3.112(2) 145.9 yes

loop_
_geom_torsion_atom_site_label_1
_geom_torsion_atom_site_label_2
_geom_torsion_atom_site_label_3
_geom_torsion_atom_site_label_4
_geom_torsion_site_symmetry_1
_geom_torsion_site_symmetry_4
_geom_torsion
C5 N1 C1 C2 . . 1.3(3)
C6 N2 C2 C3 . . -177.61(16)
C6 N2 C2 C1 . . 4.1(3)
N1 C1 C2 N2 . . 177.94(16)
N1 C1 C2 C3 . . -0.4(3)
N2 C2 C3 C4 . . -179.05(16)
C1 C2 C3 C4 . . -0.6(2)
C2 C3 C4 C5 . . 0.8(3)
C1 N1 C5 C4 . . -1.0(3)
C3 C4 C5 N1 . . 0.0(3)
C2 N2 C6 C7 . . -170.10(15)
N2 C6 C7 C8 . . -124.94(18)
N2 C6 C7 C9 . 3 56.7(2)
C9 C7 C8 C9 3 . -0.2(3)
C6 C7 C8 C9 . . -178.57(17)
C7 C8 C9 C7 . 3 0.2(3)
